data_7201545
loop_
_publ_author_name
'Chen, Zhen-Feng'
'Zhang, Zhi-Li'
'Tan, Yu-Hui'
'Tang, Yun-Zhi'
'Fun, Hoong-Kun'
'Zhou, Zhong-Yuan'
'Abrahams, Brendan F.'
'Liang, Hong'

_publ_section_title
;
 Coordination polymers constructed by linking metal ions with
 azodibenzoate anions
;
_journal_issue 2
_journal_name_full CrystEngComm
_journal_page_first 217
_journal_paper_doi 10.1039/b709587b
_journal_volume 10
_journal_year 2008
_chemical_formula_moiety 'C66 H40 N10 O12 Sm2'
_chemical_formula_sum 'C66 H40 N10 O12 Sm2'
_chemical_formula_weight 1465.78
_chemical_name_systematic
;
?
;
_space_group_IT_number 14
_symmetry_cell_setting monoclinic
_symmetry_space_group_name_Hall '-P 2yn'
_symmetry_space_group_name_H-M 'P 1 21/n 1'
_atom_sites_solution_hydrogens geom
_atom_sites_solution_primary direct
_atom_sites_solution_secondary difmap
_audit_creation_method SHELXL-97
_cell_angle_alpha 90.00
_cell_angle_beta 107.627(5)
_cell_angle_gamma 90.00
_cell_formula_units_Z 2
_cell_length_a 13.771(6)
_cell_length_b 11.733(5)
_cell_length_c 18.983(8)
_cell_measurement_reflns_used 1913
_cell_measurement_temperature 296(2)
_cell_measurement_theta_max 21.45
_cell_measurement_theta_min 2.25
_cell_volume 2923(2)
_computing_cell_refinement 'Bruker SMART'
_computing_data_collection 'Bruker SMART'
_computing_data_reduction 'Bruker SAINT'
_computing_molecular_graphics 'Bruker SHELXTL'
_computing_publication_material 'Bruker SHELXTL'
_computing_structure_refinement 'SHELXL-97 (Sheldrick, 1997)'
_computing_structure_solution 'SHELXS-97 (Sheldrick, 1990)'
_diffrn_ambient_temperature 296(2)
_diffrn_measured_fraction_theta_full 0.960
_diffrn_measured_fraction_theta_max 0.960
_diffrn_measurement_device_type 'CCD area detector'
_diffrn_measurement_method 'phi and omega scans'
_diffrn_radiation_monochromator graphite
_diffrn_radiation_source 'fine-focus sealed tube'
_diffrn_radiation_type MoK\a
_diffrn_radiation_wavelength 0.71073
_diffrn_reflns_av_R_equivalents 0.0833
_diffrn_reflns_av_sigmaI/netI 0.1388
_diffrn_reflns_limit_h_max 16
_diffrn_reflns_limit_h_min -15
_diffrn_reflns_limit_k_max 9
_diffrn_reflns_limit_k_min -14
_diffrn_reflns_limit_l_max 19
_diffrn_reflns_limit_l_min -22
_diffrn_reflns_number 10752
_diffrn_reflns_theta_full 25.10
_diffrn_reflns_theta_max 25.10
_diffrn_reflns_theta_min 2.07
_exptl_absorpt_coefficient_mu 2.064
_exptl_absorpt_correction_type none
_exptl_crystal_colour red
_exptl_crystal_density_diffrn 1.665
_exptl_crystal_density_method 'not measured'
_exptl_crystal_description block
_exptl_crystal_F_000 1452
_exptl_crystal_size_max 0.28
_exptl_crystal_size_mid 0.21
_exptl_crystal_size_min 0.18
_refine_diff_density_max 1.060
_refine_diff_density_min -1.203
_refine_diff_density_rms 0.148
_refine_ls_extinction_method none
_refine_ls_goodness_of_fit_ref 1.025
_refine_ls_hydrogen_treatment constr
_refine_ls_matrix_type full
_refine_ls_number_parameters 406
_refine_ls_number_reflns 5016
_refine_ls_number_restraints 0
_refine_ls_restrained_S_all 1.025
_refine_ls_R_factor_all 0.1415
_refine_ls_R_factor_gt 0.0527
_refine_ls_shift/su_max 0.001
_refine_ls_shift/su_mean 0.000
_refine_ls_structure_factor_coef Fsqd
_refine_ls_weighting_details 'calc w=1/[\s^2^(Fo^2^)+(0.0409P)^2^+8.3376P] where P=(Fo^2^+2Fc^2^)/3'
_refine_ls_weighting_scheme calc
_refine_ls_wR_factor_gt 0.0994
_refine_ls_wR_factor_ref 0.1337
_reflns_number_gt 2637
_reflns_number_total 5016
_reflns_threshold_expression >2sigma(I)
_cod_data_source_file b709587b.txt
_cod_data_source_block xb1128
_cod_depositor_comments
;
The following automatic conversions were performed:
'_symmetry_cell_setting' value 'Monoclinic' changed to 'monoclinic'
according to '/home/saulius/struct/CIF-dictionaries/cif_core.dic'
dictionary named 'cif_core.dic' version 2.4.1 from 2010-06-29.

Automatic conversion script
Id: cif_fix_enum 1527 2010-12-29 10:47:43Z saulius 
;
_cod_original_sg_symbol_H-M P2(1)/n
_cod_database_code 7201545

loop_
_symmetry_equiv_pos_as_xyz
'x, y, z'
'-x+1/2, y+1/2, -z+1/2'
'-x, -y, -z'
'x-1/2, -y-1/2, z-1/2'

loop_
_atom_site_label
_atom_site_type_symbol
_atom_site_fract_x
_atom_site_fract_y
_atom_site_fract_z
_atom_site_U_iso_or_equiv
_atom_site_adp_type
_atom_site_occupancy
_atom_site_symmetry_multiplicity
_atom_site_calc_flag
_atom_site_refinement_flags
_atom_site_disorder_assembly
_atom_site_disorder_group
Sm1 Sm 0.82275(4) 0.43905(4) 1.01748(3) 0.03524(19) Uani 1 1 d . . .
N1 N 0.8287(7) 0.2473(7) 0.9504(5) 0.050(3) Uani 1 1 d . . .
N2 N 0.6523(6) 0.3549(7) 0.9418(5) 0.039(2) Uani 1 1 d . . .
N3 N 0.5949(7) 0.7719(8) 0.7543(5) 0.050(3) Uani 1 1 d . . .
N4 N 0.5494(7) 0.7100(8) 0.7873(5) 0.057(3) Uani 1 1 d . . .
N5 N 0.5132(8) 0.9571(7) 0.9882(6) 0.065(3) Uani 1 1 d . . .
O1 O 0.8665(5) 0.4984(5) 0.9135(4) 0.0371(18) Uani 1 1 d . . .
O2 O 1.0087(5) 0.5881(6) 0.9201(4) 0.050(2) Uani 1 1 d . . .
O3 O 0.2810(5) 0.5584(6) 0.8965(4) 0.0470(18) Uani 1 1 d . . .
O4 O 0.1869(6) 0.7098(6) 0.8939(4) 0.056(2) Uani 1 1 d . . .
O5 O 0.7100(5) 0.6039(6) 0.9824(4) 0.046(2) Uani 1 1 d . . .
O6 O 0.8672(6) 0.6357(5) 1.0549(4) 0.048(2) Uani 1 1 d . . .
C1 C 0.9152(9) 0.1986(9) 0.9536(7) 0.059(3) Uani 1 1 d . . .
H1 H 0.9759 0.2380 0.9740 0.071 Uiso 1 1 calc R . .
C2 C 0.9179(10) 0.0880(11) 0.9269(8) 0.075(4) Uani 1 1 d . . .
H2 H 0.9802 0.0535 0.9311 0.090 Uiso 1 1 calc R . .
C3 C 0.8316(11) 0.0318(10) 0.8953(8) 0.075(4) Uani 1 1 d . . .
H3 H 0.8339 -0.0420 0.8779 0.090 Uiso 1 1 calc R . .
C4 C 0.7379(9) 0.0834(9) 0.8883(7) 0.054(3) Uani 1 1 d . . .
C5 C 0.6418(11) 0.0308(10) 0.8528(7) 0.065(4) Uani 1 1 d . . .
H5 H 0.6400 -0.0415 0.8324 0.078 Uiso 1 1 calc R . .
C6 C 0.5551(11) 0.0838(10) 0.8488(7) 0.067(4) Uani 1 1 d . . .
H6 H 0.4937 0.0472 0.8261 0.081 Uiso 1 1 calc R . .
C7 C 0.5535(9) 0.1957(9) 0.8783(6) 0.047(3) Uani 1 1 d . . .
C8 C 0.4626(9) 0.2550(10) 0.8724(6) 0.055(3) Uani 1 1 d . . .
H8 H 0.3994 0.2217 0.8501 0.066 Uiso 1 1 calc R . .
C9 C 0.4700(9) 0.3625(11) 0.9006(7) 0.061(4) Uani 1 1 d . . .
H9 H 0.4120 0.4059 0.8965 0.073 Uiso 1 1 calc R . .
C10 C 0.5654(9) 0.4051(9) 0.9350(7) 0.055(4) Uani 1 1 d . . .
H10 H 0.5685 0.4774 0.9556 0.066 Uiso 1 1 calc R . .
C11 C 0.6464(8) 0.2476(8) 0.9134(6) 0.040(3) Uani 1 1 d . . .
C12 C 0.7395(8) 0.1921(9) 0.9189(6) 0.042(3) Uani 1 1 d . . .
C13 C 0.9144(8) 0.5752(9) 0.8937(6) 0.036(3) Uani 1 1 d . . .
C14 C 0.8581(7) 0.6615(8) 0.8383(5) 0.032(2) Uani 1 1 d . . .
C15 C 0.7541(8) 0.6672(9) 0.8199(6) 0.040(3) Uani 1 1 d . . .
H15 H 0.7194 0.6151 0.8403 0.048 Uiso 1 1 calc R . .
C16 C 0.6998(8) 0.7496(9) 0.7712(6) 0.038(3) Uani 1 1 d . . .
C17 C 0.7537(9) 0.8221(10) 0.7385(6) 0.050(3) Uani 1 1 d . . .
H17 H 0.7191 0.8755 0.7037 0.060 Uiso 1 1 calc R . .
C18 C 0.8573(9) 0.8145(9) 0.7575(6) 0.053(3) Uani 1 1 d . . .
H18 H 0.8923 0.8641 0.7356 0.063 Uiso 1 1 calc R . .
C19 C 0.9110(8) 0.7371(9) 0.8072(6) 0.047(3) Uani 1 1 d . . .
H19 H 0.9818 0.7348 0.8201 0.057 Uiso 1 1 calc R . .
C20 C 0.4472(9) 0.7424(9) 0.7795(7) 0.046(3) Uani 1 1 d . . .
C21 C 0.3967(9) 0.8302(10) 0.7348(7) 0.058(3) Uani 1 1 d . . .
H21 H 0.4273 0.8673 0.7038 0.070 Uiso 1 1 calc R . .
C22 C 0.3010(9) 0.8633(10) 0.7360(7) 0.058(4) Uani 1 1 d . . .
H22 H 0.2678 0.9240 0.7072 0.069 Uiso 1 1 calc R . .
C23 C 0.2555(8) 0.8052(9) 0.7804(6) 0.047(3) Uani 1 1 d . . .
H23 H 0.1910 0.8278 0.7810 0.057 Uiso 1 1 calc R . .
C24 C 0.3006(8) 0.7168(9) 0.8232(6) 0.041(3) Uani 1 1 d . . .
C25 C 0.3990(9) 0.6848(9) 0.8213(6) 0.053(3) Uani 1 1 d . . .
H25 H 0.4313 0.6229 0.8494 0.063 Uiso 1 1 calc R . .
C26 C 0.2536(8) 0.6569(9) 0.8738(6) 0.042(3) Uani 1 1 d . . .
C27 C 0.7753(9) 0.6667(9) 1.0216(6) 0.041(3) Uani 1 1 d . . .
C28 C 0.7489(9) 0.7878(9) 1.0354(6) 0.051(3) Uani 1 1 d . . .
C29 C 0.8186(9) 0.8600(9) 1.0813(7) 0.061(4) Uani 1 1 d . . .
H29 H 0.8852 0.8363 1.1038 0.073 Uiso 1 1 calc R . .
C30 C 0.7876(11) 0.9695(10) 1.0936(8) 0.077(4) Uani 1 1 d . . .
H30 H 0.8348 1.0193 1.1235 0.092 Uiso 1 1 calc R . .
C31 C 0.6898(11) 1.0048(10) 1.0627(8) 0.070(4) Uani 1 1 d . . .
H31 H 0.6706 1.0782 1.0715 0.084 Uiso 1 1 calc R . .
C32 C 0.6197(9) 0.9313(10) 1.0184(6) 0.051(3) Uani 1 1 d . . .
C33 C 0.6502(8) 0.8232(8) 1.0040(6) 0.047(3) Uani 1 1 d . . .
H33 H 0.6033 0.7743 0.9727 0.056 Uiso 1 1 calc R . .

loop_
_atom_site_aniso_label
_atom_site_aniso_U_11
_atom_site_aniso_U_22
_atom_site_aniso_U_33
_atom_site_aniso_U_23
_atom_site_aniso_U_13
_atom_site_aniso_U_12
Sm1 0.0312(3) 0.0250(3) 0.0470(3) 0.0006(3) 0.0080(2) 0.0028(3)
N1 0.046(6) 0.039(5) 0.063(7) -0.006(5) 0.012(5) 0.012(5)
N2 0.023(5) 0.037(5) 0.056(6) 0.006(4) 0.010(4) 0.011(4)
N3 0.041(6) 0.054(7) 0.053(7) 0.002(5) 0.012(5) 0.003(5)
N4 0.042(6) 0.072(7) 0.062(7) 0.026(6) 0.022(6) 0.005(5)
N5 0.072(7) 0.041(7) 0.088(8) 0.008(6) 0.034(6) 0.027(6)
O1 0.022(4) 0.035(4) 0.053(5) 0.000(3) 0.009(4) 0.001(3)
O2 0.027(4) 0.060(5) 0.058(5) 0.016(4) 0.006(4) -0.001(3)
O3 0.055(5) 0.035(4) 0.051(5) 0.002(4) 0.016(4) 0.006(4)
O4 0.060(5) 0.043(5) 0.078(6) 0.017(4) 0.042(5) 0.015(4)
O5 0.043(5) 0.030(4) 0.061(5) -0.003(4) 0.012(4) 0.005(3)
O6 0.052(5) 0.026(4) 0.063(5) 0.001(4) 0.016(4) 0.008(3)
C1 0.050(8) 0.043(7) 0.082(10) -0.010(7) 0.015(7) -0.003(6)
C2 0.057(9) 0.063(10) 0.111(12) -0.008(8) 0.034(9) 0.019(7)
C3 0.082(11) 0.048(9) 0.109(12) -0.024(8) 0.052(10) 0.004(7)
C4 0.065(9) 0.038(8) 0.061(8) -0.009(6) 0.021(7) -0.002(6)
C5 0.080(10) 0.036(8) 0.080(10) -0.015(6) 0.025(9) -0.010(7)
C6 0.078(10) 0.055(9) 0.065(9) -0.008(7) 0.017(8) -0.040(7)
C7 0.061(8) 0.033(6) 0.043(7) 0.000(5) 0.011(6) -0.014(6)
C8 0.039(8) 0.064(9) 0.048(8) 0.006(6) -0.008(6) -0.009(6)
C9 0.046(8) 0.063(9) 0.066(9) -0.003(7) 0.006(7) 0.000(6)
C10 0.050(8) 0.043(8) 0.063(9) -0.001(6) 0.005(7) 0.010(6)
C11 0.048(7) 0.027(6) 0.047(8) 0.003(5) 0.017(6) -0.006(5)
C12 0.044(7) 0.039(7) 0.044(7) 0.000(5) 0.014(6) -0.003(5)
C13 0.035(7) 0.035(7) 0.038(7) -0.010(5) 0.013(5) 0.003(5)
C14 0.030(6) 0.031(6) 0.036(7) 0.005(5) 0.010(5) 0.007(5)
C15 0.036(7) 0.044(7) 0.044(7) -0.001(5) 0.018(6) 0.004(5)
C16 0.041(7) 0.039(6) 0.037(7) 0.005(5) 0.014(6) 0.011(5)
C17 0.047(8) 0.060(8) 0.045(8) 0.013(6) 0.015(6) 0.016(6)
C18 0.072(9) 0.037(7) 0.057(8) 0.010(6) 0.031(7) 0.006(6)
C19 0.032(7) 0.057(8) 0.051(8) -0.002(6) 0.010(6) 0.003(6)
C20 0.041(7) 0.044(7) 0.053(8) 0.002(6) 0.015(6) 0.001(6)
C21 0.050(8) 0.061(8) 0.062(9) 0.014(7) 0.014(7) 0.007(7)
C22 0.051(8) 0.049(8) 0.058(9) 0.024(6) -0.006(7) 0.007(6)
C23 0.040(7) 0.052(8) 0.044(7) -0.003(6) 0.004(6) -0.001(6)
C24 0.037(7) 0.047(7) 0.039(7) 0.003(5) 0.011(6) 0.004(5)
C25 0.059(8) 0.045(7) 0.047(8) 0.012(6) 0.006(7) 0.001(6)
C26 0.032(7) 0.044(7) 0.048(8) -0.013(6) 0.008(6) 0.000(5)
C27 0.041(7) 0.030(6) 0.052(8) 0.000(5) 0.014(6) 0.007(6)
C28 0.052(8) 0.039(7) 0.059(8) 0.000(6) 0.013(7) 0.004(6)
C29 0.057(8) 0.041(7) 0.082(10) -0.005(7) 0.016(8) 0.004(6)
C30 0.081(11) 0.045(8) 0.092(11) -0.031(7) 0.006(9) -0.002(7)
C31 0.089(11) 0.039(7) 0.086(11) -0.005(7) 0.032(9) 0.018(8)
C32 0.068(8) 0.036(6) 0.060(8) 0.003(6) 0.036(7) 0.018(7)
C33 0.059(8) 0.022(6) 0.056(8) -0.006(5) 0.015(6) 0.005(5)

loop_
_atom_type_symbol
_atom_type_description
_atom_type_scat_dispersion_real
_atom_type_scat_dispersion_imag
_atom_type_scat_source
C C 0.0033 0.0016 'International Tables Vol C Tables 4.2.6.8 and 6.1.1.4'
H H 0.0000 0.0000 'International Tables Vol C Tables 4.2.6.8 and 6.1.1.4'
N N 0.0061 0.0033 'International Tables Vol C Tables 4.2.6.8 and 6.1.1.4'
O O 0.0106 0.0060 'International Tables Vol C Tables 4.2.6.8 and 6.1.1.4'
Sm Sm -0.1638 3.4418 'International Tables Vol C Tables 4.2.6.8 and 6.1.1.4'

loop_
_geom_angle_atom_site_label_1
_geom_angle_atom_site_label_2
_geom_angle_atom_site_label_3
_geom_angle
_geom_angle_site_symmetry_1
_geom_angle_site_symmetry_3
_geom_angle_publ_flag
O2 Sm1 O1 89.9(2) 3_767 . ?
O2 Sm1 O6 81.7(2) 3_767 . ?
O1 Sm1 O6 81.8(2) . . ?
O2 Sm1 O5 135.5(2) 3_767 . ?
O1 Sm1 O5 80.7(2) . . ?
O6 Sm1 O5 54.0(2) . . ?
O2 Sm1 O4 78.6(2) 3_767 3_667 ?
O1 Sm1 O4 150.6(2) . 3_667 ?
O6 Sm1 O4 122.3(3) . 3_667 ?
O5 Sm1 O4 126.0(2) . 3_667 ?
O2 Sm1 O3 111.0(2) 3_767 3_667 ?
O1 Sm1 O3 154.4(2) . 3_667 ?
O6 Sm1 O3 86.6(2) . 3_667 ?
O5 Sm1 O3 74.0(2) . 3_667 ?
O4 Sm1 O3 52.8(2) 3_667 3_667 ?
O2 Sm1 N2 148.7(3) 3_767 . ?
O1 Sm1 N2 93.9(3) . . ?
O6 Sm1 N2 129.6(2) . . ?
O5 Sm1 N2 75.6(2) . . ?
O4 Sm1 N2 83.1(3) 3_667 . ?
O3 Sm1 N2 76.1(3) 3_667 . ?
O2 Sm1 N1 87.5(3) 3_767 . ?
O1 Sm1 N1 77.9(3) . . ?
O6 Sm1 N1 156.9(3) . . ?
O5 Sm1 N1 131.6(3) . . ?
O4 Sm1 N1 74.7(3) 3_667 . ?
O3 Sm1 N1 116.4(3) 3_667 . ?
N2 Sm1 N1 63.2(3) . . ?
O2 Sm1 C26 96.3(3) 3_767 3_667 ?
O1 Sm1 C26 170.3(3) . 3_667 ?
O6 Sm1 C26 106.3(3) . 3_667 ?
O5 Sm1 C26 99.7(3) . 3_667 ?
O4 Sm1 C26 26.5(2) 3_667 3_667 ?
O3 Sm1 C26 26.3(2) 3_667 3_667 ?
N2 Sm1 C26 76.9(3) . 3_667 ?
N1 Sm1 C26 95.0(3) . 3_667 ?
C1 N1 C12 120.2(9) . . ?
C1 N1 Sm1 121.3(7) . . ?
C12 N1 Sm1 118.1(7) . . ?
C10 N2 C11 115.8(9) . . ?
C10 N2 Sm1 122.8(7) . . ?
C11 N2 Sm1 121.0(6) . . ?
N4 N3 C16 114.5(9) . . ?
N3 N4 C20 115.2(9) . . ?
N5 N5 C32 114.6(14) 3_677 . ?
C13 O1 Sm1 140.3(7) . . ?
C13 O2 Sm1 163.4(7) . 3_767 ?
C26 O3 Sm1 92.4(6) . 3_667 ?
C26 O4 Sm1 93.0(7) . 3_667 ?
C27 O5 Sm1 91.2(6) . . ?
C27 O6 Sm1 90.1(6) . . ?
N1 C1 C2 120.9(11) . . ?
N1 C1 H1 119.6 . . ?
C2 C1 H1 119.6 . . ?
C3 C2 C1 120.4(12) . . ?
C3 C2 H2 119.8 . . ?
C1 C2 H2 119.8 . . ?
C2 C3 C4 120.1(11) . . ?
C2 C3 H3 120.0 . . ?
C4 C3 H3 120.0 . . ?
C3 C4 C12 117.3(11) . . ?
C3 C4 C5 123.7(11) . . ?
C12 C4 C5 119.0(11) . . ?
C6 C5 C4 120.8(11) . . ?
C6 C5 H5 119.6 . . ?
C4 C5 H5 119.6 . . ?
C5 C6 C7 121.9(11) . . ?
C5 C6 H6 119.1 . . ?
C7 C6 H6 119.1 . . ?
C11 C7 C8 119.3(10) . . ?
C11 C7 C6 117.9(11) . . ?
C8 C7 C6 122.8(11) . . ?
C9 C8 C7 117.9(11) . . ?
C9 C8 H8 121.0 . . ?
C7 C8 H8 121.0 . . ?
C8 C9 C10 118.1(12) . . ?
C8 C9 H9 121.0 . . ?
C10 C9 H9 121.0 . . ?
N2 C10 C9 126.9(11) . . ?
N2 C10 H10 116.6 . . ?
C9 C10 H10 116.6 . . ?
N2 C11 C7 122.0(10) . . ?
N2 C11 C12 116.9(9) . . ?
C7 C11 C12 121.0(10) . . ?
N1 C12 C4 121.1(10) . . ?
N1 C12 C11 119.5(9) . . ?
C4 C12 C11 119.3(10) . . ?
O1 C13 O2 123.3(10) . . ?
O1 C13 C14 119.6(9) . . ?
O2 C13 C14 117.0(10) . . ?
C15 C14 C19 120.2(9) . . ?
C15 C14 C13 119.5(10) . . ?
C19 C14 C13 120.3(9) . . ?
C14 C15 C16 121.0(10) . . ?
C14 C15 H15 119.5 . . ?
C16 C15 H15 119.5 . . ?
C15 C16 C17 118.0(10) . . ?
C15 C16 N3 126.3(10) . . ?
C17 C16 N3 115.7(10) . . ?
C18 C17 C16 119.9(11) . . ?
C18 C17 H17 120.1 . . ?
C16 C17 H17 120.1 . . ?
C19 C18 C17 122.3(11) . . ?
C19 C18 H18 118.9 . . ?
C17 C18 H18 118.9 . . ?
C18 C19 C14 118.5(10) . . ?
C18 C19 H19 120.7 . . ?
C14 C19 H19 120.7 . . ?
C25 C20 C21 119.1(11) . . ?
C25 C20 N4 116.7(11) . . ?
C21 C20 N4 124.2(11) . . ?
C22 C21 C20 120.3(12) . . ?
C22 C21 H21 119.8 . . ?
C20 C21 H21 119.8 . . ?
C23 C22 C21 119.1(11) . . ?
C23 C22 H22 120.5 . . ?
C21 C22 H22 120.5 . . ?
C24 C23 C22 122.6(11) . . ?
C24 C23 H23 118.7 . . ?
C22 C23 H23 118.7 . . ?
C23 C24 C25 117.3(11) . . ?
C23 C24 C26 122.7(10) . . ?
C25 C24 C26 119.9(10) . . ?
C20 C25 C24 121.5(11) . . ?
C20 C25 H25 119.2 . . ?
C24 C25 H25 119.2 . . ?
O3 C26 O4 121.4(11) . . ?
O3 C26 C24 121.0(10) . . ?
O4 C26 C24 117.6(10) . . ?
O3 C26 Sm1 61.2(6) . 3_667 ?
O4 C26 Sm1 60.5(6) . 3_667 ?
C24 C26 Sm1 173.3(7) . 3_667 ?
O5 C27 O6 124.1(9) . . ?
O5 C27 C28 120.1(10) . . ?
O6 C27 C28 115.8(10) . . ?
C33 C28 C29 119.9(10) . . ?
C33 C28 C27 117.9(10) . . ?
C29 C28 C27 122.1(10) . . ?
C28 C29 C30 118.9(11) . . ?
C28 C29 H29 120.6 . . ?
C30 C29 H29 120.6 . . ?
C31 C30 C29 121.5(12) . . ?
C31 C30 H30 119.3 . . ?
C29 C30 H30 119.3 . . ?
C30 C31 C32 119.5(11) . . ?
C30 C31 H31 120.3 . . ?
C32 C31 H31 120.3 . . ?
C31 C32 C33 119.7(11) . . ?
C31 C32 N5 123.7(10) . . ?
C33 C32 N5 116.5(11) . . ?
C28 C33 C32 120.6(11) . . ?
C28 C33 H33 119.7 . . ?
C32 C33 H33 119.7 . . ?

loop_
_geom_bond_atom_site_label_1
_geom_bond_atom_site_label_2
_geom_bond_distance
_geom_bond_site_symmetry_2
_geom_bond_publ_flag
Sm1 O2 2.286(7) 3_767 ?
Sm1 O1 2.338(7) . ?
Sm1 O6 2.437(6) . ?
Sm1 O5 2.443(6) . ?
Sm1 O4 2.456(7) 3_667 ?
Sm1 O3 2.473(7) 3_667 ?
Sm1 N2 2.551(8) . ?
Sm1 N1 2.598(8) . ?
Sm1 C26 2.819(12) 3_667 ?
N1 C1 1.307(12) . ?
N1 C12 1.358(12) . ?
N2 C10 1.303(12) . ?
N2 C11 1.363(12) . ?
N3 N4 1.245(11) . ?
N3 C16 1.405(12) . ?
N4 C20 1.422(13) . ?
N5 N5 1.201(16) 3_677 ?
N5 C32 1.436(14) . ?
O1 C13 1.241(12) . ?
O2 C13 1.251(11) . ?
O2 Sm1 2.286(7) 3_767 ?
O3 C26 1.252(12) . ?
O3 Sm1 2.473(7) 3_667 ?
O4 C26 1.260(12) . ?
O4 Sm1 2.456(7) 3_667 ?
O5 C27 1.225(11) . ?
O6 C27 1.284(11) . ?
C1 C2 1.397(15) . ?
C1 H1 0.9300 . ?
C2 C3 1.332(16) . ?
C2 H2 0.9300 . ?
C3 C4 1.395(16) . ?
C3 H3 0.9300 . ?
C4 C12 1.399(14) . ?
C4 C5 1.430(15) . ?
C5 C6 1.328(16) . ?
C5 H5 0.9300 . ?
C6 C7 1.430(15) . ?
C6 H6 0.9300 . ?
C7 C11 1.391(13) . ?
C7 C8 1.406(15) . ?
C8 C9 1.362(15) . ?
C8 H8 0.9300 . ?
C9 C10 1.373(14) . ?
C9 H9 0.9300 . ?
C10 H10 0.9300 . ?
C11 C12 1.413(13) . ?
C13 C14 1.496(13) . ?
C14 C15 1.369(13) . ?
C14 C19 1.389(14) . ?
C15 C16 1.389(13) . ?
C15 H15 0.9300 . ?
C16 C17 1.393(14) . ?
C17 C18 1.366(14) . ?
C17 H17 0.9300 . ?
C18 C19 1.356(14) . ?
C18 H18 0.9300 . ?
C19 H19 0.9300 . ?
C20 C25 1.359(15) . ?
C20 C21 1.381(14) . ?
C21 C22 1.380(15) . ?
C21 H21 0.9300 . ?
C22 C23 1.374(15) . ?
C22 H22 0.9300 . ?
C23 C24 1.348(13) . ?
C23 H23 0.9300 . ?
C24 C25 1.416(15) . ?
C24 C26 1.487(14) . ?
C25 H25 0.9300 . ?
C26 Sm1 2.819(12) 3_667 ?
C27 C28 1.508(14) . ?
C28 C33 1.373(13) . ?
C28 C29 1.375(14) . ?
C29 C30 1.395(15) . ?
C29 H29 0.9300 . ?
C30 C31 1.360(16) . ?
C30 H30 0.9300 . ?
C31 C32 1.376(16) . ?
C31 H31 0.9300 . ?
C32 C33 1.389(13) . ?
C33 H33 0.9300 . ?

loop_
_geom_torsion_atom_site_label_1
_geom_torsion_atom_site_label_2
_geom_torsion_atom_site_label_3
_geom_torsion_atom_site_label_4
_geom_torsion
_geom_torsion_site_symmetry_1
_geom_torsion_site_symmetry_2
_geom_torsion_site_symmetry_3
_geom_torsion_site_symmetry_4
_geom_torsion_publ_flag
O2 Sm1 N1 C1 -13.3(9) 3_767 . . . ?
O1 Sm1 N1 C1 77.1(9) . . . . ?
O6 Sm1 N1 C1 48.3(13) . . . . ?
O5 Sm1 N1 C1 142.9(9) . . . . ?
O4 Sm1 N1 C1 -92.2(9) 3_667 . . . ?
O3 Sm1 N1 C1 -125.5(9) 3_667 . . . ?
N2 Sm1 N1 C1 177.9(10) . . . . ?
C26 Sm1 N1 C1 -109.4(9) 3_667 . . . ?
O2 Sm1 N1 C12 159.3(8) 3_767 . . . ?
O1 Sm1 N1 C12 -110.2(8) . . . . ?
O6 Sm1 N1 C12 -139.1(8) . . . . ?
O5 Sm1 N1 C12 -44.5(9) . . . . ?
O4 Sm1 N1 C12 80.4(8) 3_667 . . . ?
O3 Sm1 N1 C12 47.1(8) 3_667 . . . ?
N2 Sm1 N1 C12 -9.5(7) . . . . ?
C26 Sm1 N1 C12 63.2(8) 3_667 . . . ?
O2 Sm1 N2 C10 159.3(8) 3_767 . . . ?
O1 Sm1 N2 C10 -104.3(9) . . . . ?
O6 Sm1 N2 C10 -21.7(10) . . . . ?
O5 Sm1 N2 C10 -25.0(9) . . . . ?
O4 Sm1 N2 C10 105.0(9) 3_667 . . . ?
O3 Sm1 N2 C10 51.8(9) 3_667 . . . ?
N1 Sm1 N2 C10 -178.6(10) . . . . ?
C26 Sm1 N2 C10 78.8(9) 3_667 . . . ?
O2 Sm1 N2 C11 -12.6(11) 3_767 . . . ?
O1 Sm1 N2 C11 83.7(8) . . . . ?
O6 Sm1 N2 C11 166.3(7) . . . . ?
O5 Sm1 N2 C11 163.1(8) . . . . ?
O4 Sm1 N2 C11 -66.9(8) 3_667 . . . ?
O3 Sm1 N2 C11 -120.2(8) 3_667 . . . ?
N1 Sm1 N2 C11 9.4(7) . . . . ?
C26 Sm1 N2 C11 -93.1(8) 3_667 . . . ?
C16 N3 N4 C20 170.9(9) . . . . ?
O2 Sm1 O1 C13 -62.9(10) 3_767 . . . ?
O6 Sm1 O1 C13 18.6(10) . . . . ?
O5 Sm1 O1 C13 73.4(10) . . . . ?
O4 Sm1 O1 C13 -129.1(10) 3_667 . . . ?
O3 Sm1 O1 C13 82.6(11) 3_667 . . . ?
N2 Sm1 O1 C13 148.1(10) . . . . ?
N1 Sm1 O1 C13 -150.4(10) . . . . ?
O2 Sm1 O5 C27 -10.2(8) 3_767 . . . ?
O1 Sm1 O5 C27 -90.5(7) . . . . ?
O6 Sm1 O5 C27 -3.9(6) . . . . ?
O4 Sm1 O5 C27 102.9(7) 3_667 . . . ?
O3 Sm1 O5 C27 93.6(7) 3_667 . . . ?
N2 Sm1 O5 C27 173.0(7) . . . . ?
N1 Sm1 O5 C27 -155.1(6) . . . . ?
C26 Sm1 O5 C27 99.3(7) 3_667 . . . ?
O2 Sm1 O6 C27 179.3(7) 3_767 . . . ?
O1 Sm1 O6 C27 88.2(6) . . . . ?
O5 Sm1 O6 C27 3.7(6) . . . . ?
O4 Sm1 O6 C27 -109.9(6) 3_667 . . . ?
O3 Sm1 O6 C27 -68.9(6) 3_667 . . . ?
N2 Sm1 O6 C27 -0.2(8) . . . . ?
N1 Sm1 O6 C27 116.6(8) . . . . ?
C26 Sm1 O6 C27 -86.5(7) 3_667 . . . ?
C12 N1 C1 C2 -2.0(19) . . . . ?
Sm1 N1 C1 C2 170.5(9) . . . . ?
N1 C1 C2 C3 2(2) . . . . ?
C1 C2 C3 C4 0(2) . . . . ?
C2 C3 C4 C12 -3(2) . . . . ?
C2 C3 C4 C5 177.7(13) . . . . ?
C3 C4 C5 C6 179.1(14) . . . . ?
C12 C4 C5 C6 0.1(19) . . . . ?
C4 C5 C6 C7 1(2) . . . . ?
C5 C6 C7 C11 -1.5(19) . . . . ?
C5 C6 C7 C8 177.8(12) . . . . ?
C11 C7 C8 C9 1.3(17) . . . . ?
C6 C7 C8 C9 -178.0(11) . . . . ?
C7 C8 C9 C10 -2.1(18) . . . . ?
C11 N2 C10 C9 -2.1(18) . . . . ?
Sm1 N2 C10 C9 -174.4(9) . . . . ?
C8 C9 C10 N2 3(2) . . . . ?
C10 N2 C11 C7 1.1(15) . . . . ?
Sm1 N2 C11 C7 173.6(8) . . . . ?
C10 N2 C11 C12 178.8(10) . . . . ?
Sm1 N2 C11 C12 -8.7(13) . . . . ?
C8 C7 C11 N2 -0.7(16) . . . . ?
C6 C7 C11 N2 178.6(10) . . . . ?
C8 C7 C11 C12 -178.4(10) . . . . ?
C6 C7 C11 C12 0.9(16) . . . . ?
C1 N1 C12 C4 -0.9(17) . . . . ?
Sm1 N1 C12 C4 -173.7(8) . . . . ?
C1 N1 C12 C11 -177.7(11) . . . . ?
Sm1 N1 C12 C11 9.6(13) . . . . ?
C3 C4 C12 N1 3.5(18) . . . . ?
C5 C4 C12 N1 -177.4(10) . . . . ?
C3 C4 C12 C11 -179.7(11) . . . . ?
C5 C4 C12 C11 -0.6(17) . . . . ?
N2 C11 C12 N1 -0.9(15) . . . . ?
C7 C11 C12 N1 176.9(10) . . . . ?
N2 C11 C12 C4 -177.7(10) . . . . ?
C7 C11 C12 C4 0.1(17) . . . . ?
Sm1 O1 C13 O2 65.3(15) . . . . ?
Sm1 O1 C13 C14 -111.6(10) . . . . ?
Sm1 O2 C13 O1 11(3) 3_767 . . . ?
Sm1 O2 C13 C14 -172.0(19) 3_767 . . . ?
O1 C13 C14 C15 11.5(14) . . . . ?
O2 C13 C14 C15 -165.6(9) . . . . ?
O1 C13 C14 C19 -170.2(10) . . . . ?
O2 C13 C14 C19 12.7(14) . . . . ?
C19 C14 C15 C16 -1.3(16) . . . . ?
C13 C14 C15 C16 177.0(9) . . . . ?
C14 C15 C16 C17 3.6(16) . . . . ?
C14 C15 C16 N3 -172.7(10) . . . . ?
N4 N3 C16 C15 0.0(16) . . . . ?
N4 N3 C16 C17 -176.3(10) . . . . ?
C15 C16 C17 C18 -3.3(17) . . . . ?
N3 C16 C17 C18 173.3(10) . . . . ?
C16 C17 C18 C19 0.8(18) . . . . ?
C17 C18 C19 C14 1.6(17) . . . . ?
C15 C14 C19 C18 -1.4(16) . . . . ?
C13 C14 C19 C18 -179.6(9) . . . . ?
N3 N4 C20 C25 -172.8(10) . . . . ?
N3 N4 C20 C21 4.7(17) . . . . ?
C25 C20 C21 C22 3.7(18) . . . . ?
N4 C20 C21 C22 -173.6(11) . . . . ?
C20 C21 C22 C23 -2.1(18) . . . . ?
C21 C22 C23 C24 0.0(18) . . . . ?
C22 C23 C24 C25 0.3(16) . . . . ?
C22 C23 C24 C26 177.3(10) . . . . ?
C21 C20 C25 C24 -3.5(17) . . . . ?
N4 C20 C25 C24 174.1(10) . . . . ?
C23 C24 C25 C20 1.5(17) . . . . ?
C26 C24 C25 C20 -175.6(10) . . . . ?
Sm1 O3 C26 O4 -5.8(10) 3_667 . . . ?
Sm1 O3 C26 C24 172.7(8) 3_667 . . . ?
Sm1 O4 C26 O3 5.9(10) 3_667 . . . ?
Sm1 O4 C26 C24 -172.8(8) 3_667 . . . ?
C23 C24 C26 O3 159.7(10) . . . . ?
C25 C24 C26 O3 -23.4(15) . . . . ?
C23 C24 C26 O4 -21.7(15) . . . . ?
C25 C24 C26 O4 155.3(10) . . . . ?
Sm1 O5 C27 O6 7.3(12) . . . . ?
Sm1 O5 C27 C28 -170.7(9) . . . . ?
Sm1 O6 C27 O5 -7.3(12) . . . . ?
Sm1 O6 C27 C28 170.8(9) . . . . ?
O5 C27 C28 C33 1.4(17) . . . . ?
O6 C27 C28 C33 -176.8(10) . . . . ?
O5 C27 C28 C29 177.5(11) . . . . ?
O6 C27 C28 C29 -0.7(17) . . . . ?
C33 C28 C29 C30 -1.5(19) . . . . ?
C27 C28 C29 C30 -177.5(12) . . . . ?
C28 C29 C30 C31 2(2) . . . . ?
C29 C30 C31 C32 0(2) . . . . ?
C30 C31 C32 C33 -2.0(19) . . . . ?
C30 C31 C32 N5 174.8(13) . . . . ?
N5 N5 C32 C31 -9(2) 3_677 . . . ?
N5 N5 C32 C33 168.1(14) 3_677 . . . ?
C29 C28 C33 C32 -0.3(18) . . . . ?
C27 C28 C33 C32 175.8(10) . . . . ?
C31 C32 C33 C28 2.1(17) . . . . ?
N5 C32 C33 C28 -174.9(11) . . . . ?
